data_4021264
loop_
_publ_author_name
'Hatem Halouani'
'Isabelle Dumazet-Bonnamour'
'Monique Perrin'
'Roger Lamartine'

_publ_section_title
;
 First Synthesis and Structure of \b-Ketoimine Calix[4]arenes:
 Complexation and Extraction Studies
;
_journal_name_full 'Journal of Organic Chemistry'
_journal_page_first 6521
_journal_page_last 6527
_journal_paper_doi 10.1021/jo0495485
_journal_volume 69
_journal_year 2004
_chemical_formula_moiety 'C42 H46 N2 O6'
_chemical_formula_sum 'C42 H46 N2 O6'
_chemical_formula_weight 674.81
_space_group_IT_number 2
_symmetry_cell_setting triclinic
_symmetry_space_group_name_Hall '-P 1'
_symmetry_space_group_name_H-M 'P -1'
_cell_angle_alpha 87.57(3)
_cell_angle_beta 81.38(3)
_cell_angle_gamma 71.05(3)
_cell_formula_units_Z 2
_cell_length_a 11.505(2)
_cell_length_b 11.831(2)
_cell_length_c 13.798(3)
_cell_measurement_temperature 293(2)
_cell_volume 1756.3(6)
_diffrn_ambient_temperature 293(2)
_exptl_crystal_density_diffrn 1.276
_cod_database_code 4021264

loop_
_symmetry_equiv_pos_as_xyz
'x, y, z'
'-x, -y, -z'

loop_
_atom_site_label
_atom_site_type_symbol
_atom_site_fract_x
_atom_site_fract_y
_atom_site_fract_z
_atom_site_U_iso_or_equiv
_atom_site_adp_type
_atom_site_occupancy
_atom_site_symmetry_multiplicity
_atom_site_calc_flag
_atom_site_refinement_flags
_atom_site_disorder_assembly
_atom_site_disorder_group
C1 C 0.4508(5) 0.3545(5) 0.0266(4) 0.0336(14) Uani 1 1 d . . .
H1C H 0.4240 0.4052 -0.0283 0.040 Uiso 1 1 calc R . .
H1D H 0.4174 0.4023 0.0859 0.040 Uiso 1 1 calc R . .
C2 C 0.3964(4) 0.2537(5) 0.0314(4) 0.0294(13) Uani 1 1 d . . .
C3 C 0.4188(5) 0.1779(5) -0.0482(4) 0.0362(15) Uani 1 1 d . . .
H3 H 0.4658 0.1914 -0.1058 0.043 Uiso 1 1 calc R . .
C4 C 0.3732(5) 0.0832(6) -0.0442(4) 0.0346(14) Uani 1 1 d . . .
H4 H 0.3878 0.0351 -0.0992 0.042 Uiso 1 1 calc R . .
C5 C 0.3060(5) 0.0598(6) 0.0411(4) 0.0382(15) Uani 1 1 d . . .
H5 H 0.2760 -0.0045 0.0437 0.046 Uiso 1 1 calc R . .
C6 C 0.2829(5) 0.1325(5) 0.1239(4) 0.0290(13) Uani 1 1 d . . .
C7 C 0.2186(5) 0.1003(5) 0.2212(4) 0.0353(15) Uani 1 1 d . . .
H7A H 0.1874 0.1697 0.2642 0.042 Uiso 1 1 calc R . .
H7B H 0.1487 0.0766 0.2097 0.042 Uiso 1 1 calc R . .
C8 C 0.3091(5) -0.0011(5) 0.2697(4) 0.0311(14) Uani 1 1 d . . .
C9 C 0.3036(5) -0.1162(6) 0.2656(4) 0.0357(14) Uani 1 1 d . . .
H9 H 0.2410 -0.1290 0.2366 0.043 Uiso 1 1 calc R . .
C10 C 0.3889(5) -0.2120(5) 0.3035(4) 0.0369(15) Uani 1 1 d . . .
H10 H 0.3834 -0.2885 0.3006 0.044 Uiso 1 1 calc R . .
C11 C 0.4825(5) -0.1932(5) 0.3459(4) 0.0335(14) Uani 1 1 d . . .
H11 H 0.5404 -0.2581 0.3707 0.040 Uiso 1 1 calc R . .
C12 C 0.4925(5) -0.0804(5) 0.3524(4) 0.0284(13) Uani 1 1 d . . .
C13 C 0.5989(5) -0.0605(5) 0.3928(4) 0.0309(13) Uani 1 1 d . . .
H13A H 0.6297 -0.1231 0.4392 0.037 Uiso 1 1 calc R . .
H13B H 0.5696 0.0153 0.4277 0.037 Uiso 1 1 calc R . .
C14 C 0.7046(5) -0.0601(5) 0.3116(4) 0.0270(13) Uani 1 1 d . . .
C15 C 0.7710(4) -0.1616(5) 0.2551(4) 0.0282(13) Uani 1 1 d . . .
H15 H 0.7528 -0.2322 0.2687 0.034 Uiso 1 1 calc R . .
C16 C 0.8631(5) -0.1593(5) 0.1795(4) 0.0335(14) Uani 1 1 d . . .
H16 H 0.9086 -0.2289 0.1444 0.040 Uiso 1 1 calc R . .
C17 C 0.8881(5) -0.0547(5) 0.1555(4) 0.0323(14) Uani 1 1 d . . .
H17 H 0.9489 -0.0537 0.1031 0.039 Uiso 1 1 calc R . .
C18 C 0.8229(5) 0.0505(5) 0.2094(4) 0.0284(13) Uani 1 1 d . . .
C19 C 0.8435(5) 0.1675(5) 0.1779(4) 0.0328(14) Uani 1 1 d . . .
H19C H 0.9320 0.1538 0.1613 0.039 Uiso 1 1 calc R . .
H19D H 0.8128 0.2234 0.2326 0.039 Uiso 1 1 calc R . .
C20 C 0.7794(5) 0.2232(5) 0.0904(4) 0.0263(13) Uani 1 1 d . . .
C21 C 0.8486(5) 0.2381(5) 0.0024(4) 0.0314(14) Uani 1 1 d . . .
H21 H 0.9347 0.2137 -0.0025 0.038 Uiso 1 1 calc R . .
C22 C 0.7927(5) 0.2885(5) -0.0782(4) 0.0354(14) Uani 1 1 d . . .
H22 H 0.8410 0.2979 -0.1365 0.043 Uiso 1 1 calc R . .
C23 C 0.6639(5) 0.3251(5) -0.0715(4) 0.0345(14) Uani 1 1 d . . .
H23 H 0.6265 0.3570 -0.1262 0.041 Uiso 1 1 calc R . .
C24 C 0.5906(5) 0.3147(5) 0.0157(4) 0.0290(13) Uani 1 1 d . . .
O25 O 0.5725(3) 0.2563(3) 0.1790(3) 0.0340(10) Uani 1 1 d . . .
H25 H 0.6130 0.2266 0.2231 0.051 Uiso 1 1 calc R . .
C25 C 0.6509(5) 0.2628(5) 0.0962(4) 0.0285(13) Uani 1 1 d . . .
O26 O 0.6699(3) 0.1474(3) 0.3432(2) 0.0285(9) Uani 1 1 d . . .
C26 C 0.7347(4) 0.0425(5) 0.2884(4) 0.0258(13) Uani 1 1 d . . .
O27 O 0.4160(3) 0.1257(3) 0.3230(3) 0.0345(10) Uani 1 1 d . . .
H27 H 0.3606 0.1761 0.2989 0.052 Uiso 1 1 calc R . .
C27 C 0.4041(5) 0.0160(5) 0.3146(4) 0.0302(13) Uani 1 1 d . . .
C28 C 0.3247(5) 0.2298(5) 0.1155(4) 0.0297(14) Uani 1 1 d . . .
O28 O 0.2968(3) 0.3066(3) 0.1981(3) 0.0313(10) Uani 1 1 d . . .
C260 C 0.7328(5) 0.1630(5) 0.4225(4) 0.0310(14) Uani 1 1 d . . .
H26A H 0.8212 0.1424 0.4003 0.037 Uiso 1 1 calc R . .
H26B H 0.7202 0.1110 0.4765 0.037 Uiso 1 1 calc R . .
C261 C 0.6806(5) 0.2914(5) 0.4556(4) 0.0324(14) Uani 1 1 d . . .
H261 H 0.5911 0.3130 0.4722 0.039 Uiso 1 1 calc R . .
H262 H 0.7140 0.3007 0.5141 0.039 Uiso 1 1 calc R . .
N262 N 0.7103(4) 0.3715(4) 0.3801(3) 0.0339(12) Uani 1 1 d . . .
H26C H 0.7845 0.3752 0.3730 0.041 Uiso 1 1 calc R . .
C263 C 0.6348(5) 0.4397(5) 0.3208(4) 0.0340(14) Uani 1 1 d . . .
C264 C 0.4986(5) 0.4526(6) 0.3426(4) 0.0423(16) Uani 1 1 d . . .
H26F H 0.4888 0.3750 0.3442 0.063 Uiso 1 1 calc R . .
H26G H 0.4559 0.4996 0.2924 0.063 Uiso 1 1 calc R . .
H26H H 0.4644 0.4915 0.4049 0.063 Uiso 1 1 calc R . .
C265 C 0.6766(5) 0.4976(5) 0.2415(4) 0.0351(14) Uani 1 1 d . . .
H265 H 0.6180 0.5474 0.2055 0.042 Uiso 1 1 calc R . .
C266 C 0.8047(5) 0.4862(5) 0.2105(4) 0.0352(14) Uani 1 1 d . . .
O267 O 0.8886(3) 0.4298(4) 0.2583(3) 0.0421(11) Uani 1 1 d . . .
C268 C 0.8382(5) 0.5382(6) 0.1125(4) 0.0429(16) Uani 1 1 d . . .
H26K H 0.9226 0.5378 0.1059 0.064 Uiso 1 1 calc R . .
H26D H 0.7840 0.6189 0.1085 0.064 Uiso 1 1 calc R . .
H26E H 0.8294 0.4911 0.0608 0.064 Uiso 1 1 calc R . .
C280 C 0.1799(5) 0.4006(5) 0.1985(4) 0.0351(14) Uani 1 1 d . . .
H28I H 0.1170 0.3673 0.1858 0.042 Uiso 1 1 calc R . .
H28J H 0.1877 0.4575 0.1472 0.042 Uiso 1 1 calc R . .
C281 C 0.1420(5) 0.4629(5) 0.2962(4) 0.0355(14) Uani 1 1 d . . .
H28A H 0.2111 0.4837 0.3137 0.043 Uiso 1 1 calc R . .
H28B H 0.0739 0.5363 0.2917 0.043 Uiso 1 1 calc R . .
N282 N 0.1037(4) 0.3878(4) 0.3724(3) 0.0364(12) Uani 1 1 d . . .
H282 H 0.0565 0.3503 0.3567 0.044 Uiso 1 1 calc R . .
C283 C 0.1322(5) 0.3695(5) 0.4635(4) 0.0350(15) Uani 1 1 d . . .
C284 C 0.2155(6) 0.4310(6) 0.4932(5) 0.0524(18) Uani 1 1 d . . .
H28F H 0.2968 0.3991 0.4562 0.079 Uiso 1 1 calc R . .
H28G H 0.2209 0.4186 0.5619 0.079 Uiso 1 1 calc R . .
H28H H 0.1827 0.5151 0.4808 0.079 Uiso 1 1 calc R . .
C285 C 0.0887(5) 0.2959(5) 0.5292(4) 0.0371(15) Uani 1 1 d . . .
H285 H 0.1119 0.2882 0.5915 0.045 Uiso 1 1 calc R . .
O287 O -0.0295(4) 0.2403(4) 0.4274(3) 0.0494(12) Uani 1 1 d . . .
C286 C 0.0114(5) 0.2320(6) 0.5079(5) 0.0416(16) Uani 1 1 d . . .
C288 C -0.0225(6) 0.1499(7) 0.5849(5) 0.059(2) Uani 1 1 d . . .
H28C H -0.1112 0.1744 0.6021 0.089 Uiso 1 1 calc R . .
H28D H 0.0148 0.1534 0.6420 0.089 Uiso 1 1 calc R . .
H28E H 0.0071 0.0696 0.5598 0.089 Uiso 1 1 calc R . .

loop_
_atom_site_aniso_label
_atom_site_aniso_U_11
_atom_site_aniso_U_22
_atom_site_aniso_U_33
_atom_site_aniso_U_23
_atom_site_aniso_U_13
_atom_site_aniso_U_12
C1 0.032(3) 0.033(3) 0.032(3) 0.006(3) -0.005(2) -0.005(3)
C2 0.021(3) 0.035(3) 0.029(3) 0.004(3) -0.008(2) -0.003(2)
C3 0.022(3) 0.046(4) 0.037(4) 0.009(3) -0.007(2) -0.006(3)
C4 0.029(3) 0.046(4) 0.029(3) 0.002(3) -0.012(2) -0.009(3)
C5 0.029(3) 0.043(4) 0.046(4) 0.006(3) -0.016(3) -0.013(3)
C6 0.025(3) 0.032(3) 0.031(3) 0.005(3) -0.011(2) -0.008(3)
C7 0.021(3) 0.049(4) 0.042(4) 0.001(3) -0.010(2) -0.016(3)
C8 0.024(3) 0.046(4) 0.021(3) 0.004(3) -0.001(2) -0.010(3)
C9 0.034(3) 0.046(4) 0.032(3) 0.005(3) -0.006(3) -0.019(3)
C10 0.043(3) 0.035(4) 0.035(4) -0.004(3) 0.005(3) -0.021(3)
C11 0.034(3) 0.033(4) 0.030(3) 0.005(3) -0.003(2) -0.007(3)
C12 0.024(3) 0.033(3) 0.026(3) 0.001(3) 0.002(2) -0.009(3)
C13 0.031(3) 0.033(3) 0.028(3) 0.006(3) -0.006(2) -0.010(3)
C14 0.028(3) 0.027(3) 0.028(3) 0.006(3) -0.009(2) -0.011(2)
C15 0.027(3) 0.025(3) 0.034(3) 0.001(3) -0.008(2) -0.008(2)
C16 0.026(3) 0.040(4) 0.031(3) 0.000(3) -0.004(2) -0.006(3)
C17 0.023(3) 0.043(4) 0.029(3) 0.001(3) -0.003(2) -0.009(3)
C18 0.025(3) 0.035(3) 0.026(3) 0.001(3) -0.006(2) -0.010(3)
C19 0.018(3) 0.045(4) 0.035(3) -0.003(3) -0.002(2) -0.010(3)
C20 0.025(3) 0.025(3) 0.030(3) -0.003(3) -0.003(2) -0.010(2)
C21 0.024(3) 0.035(3) 0.037(4) -0.004(3) 0.000(2) -0.014(3)
C22 0.040(3) 0.035(4) 0.032(3) 0.001(3) 0.003(3) -0.016(3)
C23 0.038(3) 0.039(4) 0.024(3) 0.003(3) -0.004(2) -0.010(3)
C24 0.029(3) 0.024(3) 0.035(3) 0.000(3) -0.004(2) -0.010(2)
O25 0.025(2) 0.045(3) 0.030(2) 0.005(2) -0.005(2) -0.009(2)
C25 0.028(3) 0.027(3) 0.029(3) -0.002(3) 0.001(2) -0.009(2)
O26 0.023(2) 0.035(2) 0.026(2) -0.006(2) -0.004(2) -0.007(2)
C26 0.020(3) 0.029(3) 0.026(3) -0.003(3) -0.007(2) -0.002(2)
O27 0.031(2) 0.031(2) 0.045(3) 0.005(2) -0.013(2) -0.012(2)
C27 0.025(3) 0.038(4) 0.027(3) 0.002(3) -0.001(2) -0.012(3)
C28 0.022(3) 0.036(4) 0.029(3) -0.002(3) -0.011(2) -0.002(3)
O28 0.023(2) 0.035(2) 0.033(2) 0.001(2) -0.008(2) -0.005(2)
C260 0.026(3) 0.044(4) 0.025(3) -0.004(3) -0.004(2) -0.014(3)
C261 0.036(3) 0.034(4) 0.029(3) 0.000(3) 0.000(2) -0.016(3)
N262 0.031(3) 0.038(3) 0.034(3) 0.001(2) -0.008(2) -0.012(2)
C263 0.029(3) 0.032(3) 0.039(4) -0.008(3) -0.005(3) -0.006(3)
C264 0.030(3) 0.042(4) 0.046(4) 0.001(3) 0.001(3) -0.004(3)
C265 0.031(3) 0.032(3) 0.040(4) 0.005(3) -0.010(3) -0.005(3)
C266 0.034(3) 0.036(4) 0.039(4) 0.002(3) -0.012(3) -0.013(3)
O267 0.030(2) 0.055(3) 0.045(3) 0.010(2) -0.0149(18) -0.015(2)
C268 0.046(4) 0.041(4) 0.043(4) 0.011(3) -0.006(3) -0.017(3)
C280 0.024(3) 0.037(4) 0.040(4) 0.004(3) -0.006(2) -0.005(3)
C281 0.034(3) 0.034(3) 0.038(4) 0.001(3) 0.002(3) -0.014(3)
N282 0.030(3) 0.044(3) 0.041(3) 0.003(3) -0.009(2) -0.019(2)
C283 0.025(3) 0.044(4) 0.033(4) 0.000(3) -0.008(2) -0.006(3)
C284 0.059(4) 0.065(5) 0.047(4) 0.008(4) -0.023(3) -0.034(4)
C285 0.031(3) 0.042(4) 0.037(4) 0.006(3) -0.009(3) -0.009(3)
O287 0.049(3) 0.065(3) 0.048(3) 0.017(2) -0.022(2) -0.032(2)
C286 0.031(3) 0.054(4) 0.041(4) 0.014(3) -0.010(3) -0.015(3)
C288 0.049(4) 0.079(5) 0.060(5) 0.030(4) -0.019(3) -0.034(4)

loop_
_geom_bond_atom_site_label_1
_geom_bond_atom_site_label_2
_geom_bond_distance
_geom_bond_site_symmetry_2
_geom_bond_publ_flag
C1 C24 1.507(7) . ?
C1 C2 1.511(8) . ?
C1 H1C 0.9700 . ?
C1 H1D 0.9700 . ?
C2 C3 1.387(8) . ?
C2 C28 1.394(7) . ?
C3 C4 1.379(8) . ?
C3 H3 0.9300 . ?
C4 C5 1.378(8) . ?
C4 H4 0.9300 . ?
C5 C6 1.400(8) . ?
C5 H5 0.9300 . ?
C6 C28 1.379(8) . ?
C6 C7 1.528(7) . ?
C7 C8 1.517(8) . ?
C7 H7A 0.9700 . ?
C7 H7B 0.9700 . ?
C8 C9 1.388(8) . ?
C8 C27 1.406(7) . ?
C9 C10 1.380(8) . ?
C9 H9 0.9300 . ?
C10 C11 1.382(8) . ?
C10 H10 0.9300 . ?
C11 C12 1.383(8) . ?
C11 H11 0.9300 . ?
C12 C27 1.401(8) . ?
C12 C13 1.506(7) . ?
C13 C14 1.526(7) . ?
C13 H13A 0.9700 . ?
C13 H13B 0.9700 . ?
C14 C26 1.379(7) . ?
C14 C15 1.392(7) . ?
C15 C16 1.377(7) . ?
C15 H15 0.9300 . ?
C16 C17 1.376(8) . ?
C16 H16 0.9300 . ?
C17 C18 1.403(8) . ?
C17 H17 0.9300 . ?
C18 C26 1.397(7) . ?
C18 C19 1.514(8) . ?
C19 C20 1.523(7) . ?
C19 H19C 0.9700 . ?
C19 H19D 0.9700 . ?
C20 C21 1.386(7) . ?
C20 C25 1.390(7) . ?
C21 C22 1.384(8) . ?
C21 H21 0.9300 . ?
C22 C23 1.393(8) . ?
C22 H22 0.9300 . ?
C23 C24 1.388(7) . ?
C23 H23 0.9300 . ?
C24 C25 1.411(8) . ?
O25 C25 1.361(6) . ?
O25 H25 0.8200 . ?
O26 C26 1.407(6) . ?
O26 C260 1.447(6) . ?
O27 C27 1.360(7) . ?
O27 H27 0.8200 . ?
C28 O28 1.421(6) . ?
O28 C280 1.439(6) . ?
C260 C261 1.504(8) . ?
C260 H26A 0.9700 . ?
C260 H26B 0.9700 . ?
C261 N262 1.456(7) . ?
C261 H261 0.9700 . ?
C261 H262 0.9700 . ?
N262 C263 1.333(7) . ?
N262 H26C 0.8600 . ?
C263 C265 1.374(8) . ?
C263 C264 1.509(8) . ?
C264 H26F 0.9600 . ?
C264 H26G 0.9600 . ?
C264 H26H 0.9600 . ?
C265 C266 1.436(8) . ?
C265 H265 0.9300 . ?
C266 O267 1.244(6) . ?
C266 C268 1.511(8) . ?
C268 H26K 0.9600 . ?
C268 H26D 0.9600 . ?
C268 H26E 0.9600 . ?
C280 C281 1.499(8) . ?
C280 H28I 0.9700 . ?
C280 H28J 0.9700 . ?
C281 N282 1.457(7) . ?
C281 H28A 0.9700 . ?
C281 H28B 0.9700 . ?
N282 C283 1.338(7) . ?
N282 H282 0.8600 . ?
C283 C285 1.382(8) . ?
C283 C284 1.488(8) . ?
C284 H28F 0.9600 . ?
C284 H28G 0.9600 . ?
C284 H28H 0.9600 . ?
C285 C286 1.408(8) . ?
C285 H285 0.9300 . ?
O287 C286 1.257(7) . ?
C286 C288 1.503(8) . ?
C288 H28C 0.9600 . ?
C288 H28D 0.9600 . ?
C288 H28E 0.9600 . ?

loop_
_cod_related_entry_id
_cod_related_entry_database
_cod_related_entry_code
1 ChemSpider 30658506
